data_7232545
loop_
_publ_author_name
'Mandal, Tripti'
'Dey, Arka'
'Pathak, Sudipta'
'Islam, Md. Maidul'
'Konar, Saugata'
'Ortega-Castro, Joaqu\'in'
'Seth, Saikat Kumar'
'Ray, Partha Pratim'
'Frontera, Antonio'
'Mukhopadhyay, Subrata'

_publ_section_title
;
 Structures, photoresponse properties and DNA binding abilities of
 4-(4-pyridinyl)-2-pyridone salts
;
_journal_issue 17
_journal_name_full 'RSC Advances'
_journal_page_first 9663
_journal_paper_doi 10.1039/C9RA00666D
_journal_volume 9
_journal_year 2019
_chemical_formula_sum 'C14 H12 Cl N5 O2'
_chemical_formula_weight 317.74
_chemical_name_systematic
;
 ?
;
_space_group_IT_number 15
_symmetry_cell_setting monoclinic
_symmetry_space_group_name_Hall '-C 2yc'
_symmetry_space_group_name_H-M 'C 1 2/c 1'
_atom_sites_solution_hydrogens geom
_atom_sites_solution_primary direct
_atom_sites_solution_secondary difmap
_audit_creation_method SHELXL-97
_audit_update_record
;
2018-07-22 deposited with the CCDC.    2019-03-20 downloaded from the CCDC.
;
_cell_angle_alpha 90.000(5)
_cell_angle_beta 93.762(5)
_cell_angle_gamma 90.000(5)
_cell_formula_units_Z 8
_cell_length_a 10.873(5)
_cell_length_b 17.015(5)
_cell_length_c 15.789(5)
_cell_measurement_reflns_used 1390
_cell_measurement_temperature 293(2)
_cell_measurement_theta_max 25.0
_cell_measurement_theta_min 1.5
_cell_volume 2914.7(18)
_computing_cell_refinement 'APEX2(Bruker,2007)and SAINT (Bruker,2007)'
_computing_data_collection 'APEX2 (Bruker, 2007)'
_computing_data_reduction 'SAINT(Bruker,2007)and XPREP(Bruker,2007)'
_computing_molecular_graphics
;    
ORTEP-3 for Windows (Farrugia, 1997), DIAMOND (Brandenburg,
1999) and Mercury (Macrae <i>et al.</i>, 2006)
;
_computing_publication_material 'PLATON (Spek, 2009)'
_computing_structure_refinement 'SHELXL-97 (Sheldrick, 1997)'
_computing_structure_solution 'SHELXS97 (Sheldrick, 2008)'
_diffrn_ambient_temperature 293(2)
_diffrn_measured_fraction_theta_full 0.980
_diffrn_measured_fraction_theta_max 0.980
_diffrn_measurement_device_type 'Bruker SMART APEX II CCD area-detector'
_diffrn_measurement_method '\w and \f'
_diffrn_radiation_monochromator graphite
_diffrn_radiation_source 'fine-focus sealed tube'
_diffrn_radiation_type MoK\a
_diffrn_radiation_wavelength 0.71073
_diffrn_reflns_av_R_equivalents 0.0642
_diffrn_reflns_av_sigmaI/netI 0.0327
_diffrn_reflns_limit_h_max 12
_diffrn_reflns_limit_h_min -12
_diffrn_reflns_limit_k_max 20
_diffrn_reflns_limit_k_min -20
_diffrn_reflns_limit_l_max 18
_diffrn_reflns_limit_l_min -18
_diffrn_reflns_number 18378
_diffrn_reflns_theta_full 25.00
_diffrn_reflns_theta_max 25.00
_diffrn_reflns_theta_min 2.39
_exptl_absorpt_coefficient_mu 0.277
_exptl_absorpt_correction_T_max 0.98
_exptl_absorpt_correction_T_min 0.97
_exptl_absorpt_correction_type multi-scan
_exptl_absorpt_process_details SADABS
_exptl_crystal_colour pale-yellow
_exptl_crystal_density_diffrn 1.448
_exptl_crystal_density_method 'not measured'
_exptl_crystal_description block
_exptl_crystal_F_000 1312
_exptl_crystal_size_max 0.18
_exptl_crystal_size_mid 0.09
_exptl_crystal_size_min 0.07
_refine_diff_density_max 0.457
_refine_diff_density_min -0.350
_refine_diff_density_rms 0.047
_refine_ls_extinction_method none
_refine_ls_goodness_of_fit_ref 1.038
_refine_ls_hydrogen_treatment constr
_refine_ls_matrix_type full
_refine_ls_number_parameters 210
_refine_ls_number_reflns 2503
_refine_ls_number_restraints 346
_refine_ls_restrained_S_all 0.972
_refine_ls_R_factor_all 0.0442
_refine_ls_R_factor_gt 0.0384
_refine_ls_shift/su_max 0.000
_refine_ls_shift/su_mean 0.000
_refine_ls_structure_factor_coef Fsqd
_refine_ls_weighting_details 'calc w=1/[\s^2^(Fo^2^)+(0.0663P)^2^+1.4042P] where P=(Fo^2^+2Fc^2^)/3'
_refine_ls_weighting_scheme calc
_refine_ls_wR_factor_gt 0.1032
_refine_ls_wR_factor_ref 0.1107
_reflns_number_gt 2202
_reflns_number_total 2503
_reflns_threshold_expression >2sigma(I)
_cod_data_source_file c9ra00666d2.cif
_cod_data_source_block hcl-revised
_cod_depositor_comments
;
The following automatic conversions were performed:

'_symmetry_cell_setting' value 'Monoclinic' changed to 'monoclinic'
according to
/home/data/users/saulius/crontab/automatic-downloads/rss-feeds/RSC/lib/dictionaries/cif_core.dic
dictionary named 'cif_core.dic' version 2.4.2 from 2011-04-26.

Automatic conversion script
Id: cif_fix_values 4973 2017-02-22 13:04:09Z antanas 
;
_cod_original_sg_symbol_H-M C2/c
_cod_database_code 7232545

loop_
_symmetry_equiv_pos_as_xyz
'x, y, z'
'-x, y, -z+1/2'
'x+1/2, y+1/2, z'
'-x+1/2, y+1/2, -z+1/2'
'-x, -y, -z'
'x, -y, z-1/2'
'-x+1/2, -y+1/2, -z'
'x+1/2, -y+1/2, z-1/2'

loop_
_atom_site_label
_atom_site_type_symbol
_atom_site_fract_x
_atom_site_fract_y
_atom_site_fract_z
_atom_site_U_iso_or_equiv
_atom_site_adp_type
_atom_site_occupancy
_atom_site_symmetry_multiplicity
_atom_site_calc_flag
_atom_site_refinement_flags
_atom_site_disorder_assembly
_atom_site_disorder_group
Cl1 Cl 0.0000 0.20071(3) 0.7500 0.04053(18) Uani 1 2 d SU . .
Cl2 Cl 0.0000 0.0000 0.5000 0.066(2) Uani 0.40 2 d SPU A 1
Cl2A Cl 0.0151(8) -0.0071(6) 0.5338(4) 0.0613(14) Uani 0.30 1 d PU . 2
O1 O 0.41551(11) 0.13176(7) 0.41314(7) 0.0445(3) Uani 1 1 d U . .
O2 O 0.39047(11) 0.29820(6) 0.63547(8) 0.0451(3) Uani 1 1 d U . .
N2 N 0.40118(11) 0.21404(7) 0.52541(8) 0.0326(3) Uani 1 1 d U . .
C6 C 0.33558(12) 0.08917(8) 0.62618(9) 0.0297(3) Uani 1 1 d U . .
N1 N 0.22701(13) -0.10309(8) 0.77082(9) 0.0442(4) Uani 1 1 d U . .
H1 H 0.2024 -0.1431 0.7983 0.053 Uiso 1 1 calc R . .
C7 C 0.35587(13) 0.07711(9) 0.54127(10) 0.0330(3) Uani 1 1 d U . .
N5 N 0.61525(12) 0.35248(8) 0.42618(8) 0.0375(3) Uani 1 1 d U . .
H5A H 0.5855 0.3449 0.3729 0.056 Uiso 1 1 calc R . .
H5B H 0.6971 0.3555 0.4276 0.056 Uiso 1 1 calc R . .
H5C H 0.5851 0.3970 0.4458 0.056 Uiso 1 1 calc R . .
C13 C 0.43962(14) 0.27947(9) 0.47320(11) 0.0355(4) Uani 1 1 d U . .
H13A H 0.4038 0.3280 0.4923 0.043 Uiso 1 1 calc R . .
H13B H 0.4105 0.2710 0.4145 0.043 Uiso 1 1 calc R . .
N4 N 0.32768(14) 0.20002(9) 0.81712(10) 0.0488(4) Uani 1 1 d U . .
C11 C 0.34320(13) 0.00254(10) 0.50090(10) 0.0365(4) Uani 1 1 d U . .
N3 N 0.33650(14) -0.05738(10) 0.46794(11) 0.0530(4) Uani 1 1 d U . .
C5 C 0.16497(16) -0.03585(10) 0.77484(12) 0.0442(4) Uani 1 1 d U . .
H5 H 0.0988 -0.0321 0.8091 0.053 Uiso 1 1 calc R . .
C4 C 0.19879(15) 0.02777(9) 0.72851(11) 0.0388(4) Uani 1 1 d U . .
H4 H 0.1545 0.0745 0.7300 0.047 Uiso 1 1 calc R . .
C10 C 0.34748(13) 0.16458(9) 0.66053(9) 0.0313(3) Uani 1 1 d U . .
C3 C 0.29952(13) 0.02193(8) 0.67947(10) 0.0318(3) Uani 1 1 d U . .
C9 C 0.38015(13) 0.22969(9) 0.60937(10) 0.0323(3) Uani 1 1 d U . .
C12 C 0.33577(13) 0.18234(9) 0.74764(10) 0.0345(4) Uani 1 1 d U . .
C1 C 0.32525(17) -0.11063(10) 0.72608(12) 0.0456(4) Uani 1 1 d U . .
H1A H 0.3674 -0.1582 0.7260 0.055 Uiso 1 1 calc R . .
C14 C 0.57880(15) 0.28604(10) 0.47958(11) 0.0399(4) Uani 1 1 d U . .
H14A H 0.6083 0.2949 0.5381 0.048 Uiso 1 1 calc R . .
H14B H 0.6150 0.2376 0.4603 0.048 Uiso 1 1 calc R . .
C2 C 0.36465(15) -0.04834(9) 0.67998(11) 0.0390(4) Uani 1 1 d U . .
H2 H 0.4344 -0.0531 0.6493 0.047 Uiso 1 1 calc R . .
C8 C 0.39286(13) 0.13998(9) 0.48768(10) 0.0327(3) Uani 1 1 d U . .

loop_
_atom_site_aniso_label
_atom_site_aniso_U_11
_atom_site_aniso_U_22
_atom_site_aniso_U_33
_atom_site_aniso_U_23
_atom_site_aniso_U_13
_atom_site_aniso_U_12
Cl1 0.0475(3) 0.0388(3) 0.0352(3) 0.000 0.0019(2) 0.000
Cl2 0.080(3) 0.044(3) 0.076(6) -0.017(5) 0.011(5) 0.0167(19)
Cl2A 0.067(2) 0.0470(16) 0.072(4) -0.013(3) 0.016(3) 0.0056(15)
O1 0.0571(7) 0.0469(7) 0.0307(6) -0.0017(5) 0.0120(5) 0.0003(5)
O2 0.0624(7) 0.0261(6) 0.0496(7) -0.0048(5) 0.0247(6) -0.0024(5)
N2 0.0357(7) 0.0299(7) 0.0334(7) 0.0029(5) 0.0112(5) -0.0001(5)
C6 0.0266(7) 0.0289(7) 0.0341(8) -0.0005(6) 0.0070(6) 0.0005(5)
N1 0.0556(9) 0.0329(7) 0.0447(8) 0.0108(6) 0.0078(7) -0.0049(6)
C7 0.0335(7) 0.0314(8) 0.0349(8) -0.0031(6) 0.0081(6) -0.0015(6)
N5 0.0410(7) 0.0364(7) 0.0358(8) -0.0017(5) 0.0083(6) -0.0085(6)
C13 0.0377(8) 0.0332(8) 0.0364(9) 0.0077(6) 0.0094(6) 0.0008(6)
N4 0.0581(9) 0.0524(9) 0.0370(9) -0.0058(7) 0.0127(7) -0.0090(7)
C11 0.0331(8) 0.0383(9) 0.0387(9) -0.0043(7) 0.0071(6) -0.0035(6)
N3 0.0497(9) 0.0459(9) 0.0638(10) -0.0218(8) 0.0075(7) -0.0062(7)
C5 0.0442(9) 0.0426(9) 0.0476(10) 0.0070(7) 0.0159(8) -0.0028(7)
C4 0.0410(8) 0.0315(8) 0.0450(9) 0.0031(7) 0.0126(7) 0.0028(6)
C10 0.0340(7) 0.0291(8) 0.0319(8) 0.0000(6) 0.0102(6) -0.0003(6)
C3 0.0326(7) 0.0284(8) 0.0348(8) 0.0001(6) 0.0054(6) -0.0016(6)
C9 0.0336(7) 0.0284(8) 0.0360(8) -0.0008(6) 0.0116(6) 0.0021(6)
C12 0.0374(8) 0.0300(8) 0.0369(9) 0.0002(6) 0.0092(6) -0.0033(6)
C1 0.0554(10) 0.0317(9) 0.0500(10) 0.0043(7) 0.0048(8) 0.0088(7)
C14 0.0385(8) 0.0415(9) 0.0402(9) 0.0086(7) 0.0067(7) -0.0029(7)
C2 0.0420(8) 0.0341(8) 0.0420(9) 0.0013(7) 0.0106(7) 0.0054(7)
C8 0.0307(7) 0.0345(8) 0.0334(9) -0.0015(6) 0.0068(6) 0.0006(6)

loop_
_atom_type_symbol
_atom_type_description
_atom_type_scat_dispersion_real
_atom_type_scat_dispersion_imag
_atom_type_scat_source
C C 0.0033 0.0016 'International Tables Vol C Tables 4.2.6.8 and 6.1.1.4'
H H 0.0000 0.0000 'International Tables Vol C Tables 4.2.6.8 and 6.1.1.4'
N N 0.0061 0.0033 'International Tables Vol C Tables 4.2.6.8 and 6.1.1.4'
O O 0.0106 0.0060 'International Tables Vol C Tables 4.2.6.8 and 6.1.1.4'
Cl Cl 0.1484 0.1585 'International Tables Vol C Tables 4.2.6.8 and 6.1.1.4'

loop_
_geom_angle_atom_site_label_1
_geom_angle_atom_site_label_2
_geom_angle_atom_site_label_3
_geom_angle
C9 N2 C8 124.91(12)
C9 N2 C13 117.65(13)
C8 N2 C13 117.40(13)
C7 C6 C10 119.65(13)
C7 C6 C3 119.79(13)
C10 C6 C3 120.55(13)
C1 N1 C5 122.50(14)
C1 N1 H1 118.8
C5 N1 H1 118.8
C6 C7 C11 123.21(14)
C6 C7 C8 121.79(13)
C11 C7 C8 115.00(14)
C14 N5 H5A 109.5
C14 N5 H5B 109.5
H5A N5 H5B 109.5
C14 N5 H5C 109.5
H5A N5 H5C 109.5
H5B N5 H5C 109.5
N2 C13 C14 109.88(13)
N2 C13 H13A 109.7
C14 C13 H13A 109.7
N2 C13 H13B 109.7
C14 C13 H13B 109.7
H13A C13 H13B 108.2
N3 C11 C7 178.03(16)
N1 C5 C4 119.91(15)
N1 C5 H5 120.0
C4 C5 H5 120.0
C5 C4 C3 119.43(15)
C5 C4 H4 120.3
C3 C4 H4 120.3
C6 C10 C12 124.01(14)
C6 C10 C9 120.86(14)
C12 C10 C9 115.04(13)
C4 C3 C2 118.66(14)
C4 C3 C6 120.53(13)
C2 C3 C6 120.80(13)
O2 C9 N2 118.82(13)
O2 C9 C10 124.16(14)
N2 C9 C10 117.02(13)
N4 C12 C10 176.97(17)
N1 C1 C2 119.96(15)
N1 C1 H1A 120.0
C2 C1 H1A 120.0
N5 C14 C13 108.80(13)
N5 C14 H14A 109.9
C13 C14 H14A 109.9
N5 C14 H14B 109.9
C13 C14 H14B 109.9
H14A C14 H14B 108.3
C1 C2 C3 119.46(15)
C1 C2 H2 120.3
C3 C2 H2 120.3
O1 C8 N2 120.12(14)
O1 C8 C7 124.16(14)
N2 C8 C7 115.71(13)

loop_
_geom_bond_atom_site_label_1
_geom_bond_atom_site_label_2
_geom_bond_distance
_geom_bond_site_symmetry_2
Cl2A Cl2A 1.121(12) 5_556
O1 C8 1.2261(19) .
O2 C9 1.2391(19) .
N2 C9 1.386(2) .
N2 C8 1.394(2) .
N2 C13 1.4625(19) .
C6 C7 1.388(2) .
C6 C10 1.396(2) .
C6 C3 1.488(2) .
N1 C1 1.325(2) .
N1 C5 1.332(2) .
N1 H1 0.8600 .
C7 C11 1.423(2) .
C7 C8 1.438(2) .
N5 C14 1.480(2) .
N5 H5A 0.8900 .
N5 H5B 0.8900 .
N5 H5C 0.8900 .
C13 C14 1.514(2) .
C13 H13A 0.9700 .
C13 H13B 0.9700 .
N4 C12 1.146(2) .
C11 N3 1.145(2) .
C5 C4 1.370(2) .
C5 H5 0.9300 .
C4 C3 1.386(2) .
C4 H4 0.9300 .
C10 C12 1.422(2) .
C10 C9 1.430(2) .
C3 C2 1.389(2) .
C1 C2 1.370(2) .
C1 H1A 0.9300 .
C14 H14A 0.9700 .
C14 H14B 0.9700 .
C2 H2 0.9300 .
